data_7210275
loop_
_publ_author_name
'Cao, Jing'
'Liu, Jia-Cheng'
'Deng, Wen-Ting'
'Jin, Neng-Zhi'

_publ_section_title
;
 Structurally diverse copper(ii) complexes with pyridazine-integrated with
 pyrazine--Schiff base ligand featuring an easily lost proton in the
 hydrazone backbone
;
_journal_issue 32
_journal_name_full CrystEngComm
_journal_page_first 6359
_journal_paper_doi 10.1039/c3ce40605a
_journal_volume 15
_journal_year 2013
_chemical_formula_sum 'C10 H15 Cl Cu N8 O9'
_chemical_formula_weight 490.29
_chemical_name_systematic
;
?
;
_space_group_IT_number 15
_symmetry_cell_setting monoclinic
_symmetry_space_group_name_Hall '-C 2yc'
_symmetry_space_group_name_H-M 'C 1 2/c 1'
_atom_sites_solution_hydrogens geom
_atom_sites_solution_primary direct
_atom_sites_solution_secondary difmap
_audit_creation_method SHELXL-97
_cell_angle_alpha 90.00
_cell_angle_beta 128.802(5)
_cell_angle_gamma 90.00
_cell_formula_units_Z 8
_cell_length_a 32.804(3)
_cell_length_b 6.6637(6)
_cell_length_c 21.391(2)
_cell_measurement_reflns_used 3878
_cell_measurement_temperature 293(2)
_cell_measurement_theta_max 27.27
_cell_measurement_theta_min 2.44
_cell_volume 3644.1(6)
_computing_structure_refinement 'SHELXL-97 (Sheldrick, 1997)'
_computing_structure_solution 'SHELXS-97 (Sheldrick, 1990)'
_diffrn_ambient_temperature 293(2)
_diffrn_measured_fraction_theta_full 0.999
_diffrn_measured_fraction_theta_max 0.999
_diffrn_radiation_monochromator graphite
_diffrn_radiation_source 'fine-focus sealed tube'
_diffrn_radiation_type MoK\a
_diffrn_radiation_wavelength 0.71073
_diffrn_reflns_av_R_equivalents 0.0241
_diffrn_reflns_av_sigmaI/netI 0.0262
_diffrn_reflns_limit_h_max 38
_diffrn_reflns_limit_h_min -37
_diffrn_reflns_limit_k_max 7
_diffrn_reflns_limit_k_min -7
_diffrn_reflns_limit_l_max 18
_diffrn_reflns_limit_l_min -25
_diffrn_reflns_number 9586
_diffrn_reflns_theta_full 25.00
_diffrn_reflns_theta_max 25.00
_diffrn_reflns_theta_min 1.59
_exptl_absorpt_coefficient_mu 1.412
_exptl_absorpt_correction_T_max 0.8353
_exptl_absorpt_correction_T_min 0.7843
_exptl_absorpt_correction_type multi-scan
_exptl_absorpt_process_details SADABS
_exptl_crystal_colour green
_exptl_crystal_density_diffrn 1.787
_exptl_crystal_density_method 'not measured'
_exptl_crystal_description block
_exptl_crystal_F_000 1992
_exptl_crystal_size_max 0.24
_exptl_crystal_size_mid 0.22
_exptl_crystal_size_min 0.19
_refine_diff_density_max 0.696
_refine_diff_density_min -0.498
_refine_diff_density_rms 0.066
_refine_ls_extinction_method none
_refine_ls_goodness_of_fit_ref 1.035
_refine_ls_hydrogen_treatment mixed
_refine_ls_matrix_type full
_refine_ls_number_parameters 281
_refine_ls_number_reflns 3199
_refine_ls_number_restraints 9
_refine_ls_restrained_S_all 1.039
_refine_ls_R_factor_all 0.0455
_refine_ls_R_factor_gt 0.0404
_refine_ls_shift/su_max 0.001
_refine_ls_shift/su_mean 0.000
_refine_ls_structure_factor_coef Fsqd
_refine_ls_weighting_details 'calc w=1/[\s^2^(Fo^2^)+(0.0595P)^2^+8.8755P] where P=(Fo^2^+2Fc^2^)/3'
_refine_ls_weighting_scheme calc
_refine_ls_wR_factor_gt 0.1085
_refine_ls_wR_factor_ref 0.1133
_reflns_number_gt 2803
_reflns_number_total 3199
_reflns_threshold_expression >2sigma(I)
_cod_data_source_file c3ce40605a.txt
_cod_data_source_block 8
_cod_depositor_comments
;
The following automatic conversions were performed:

'_symmetry_cell_setting' value 'Monoclinic' changed to 'monoclinic'
according to /home/saulius/struct/CIF-dictionaries/cif_core.dic
dictionary named 'cif_core.dic' version 2.4.2 from 2011-04-26.

Automatic conversion script
Id: cif_fix_values 1891 2012-01-12 08:04:46Z andrius 
;
_cod_original_sg_symbol_H-M 'C2/c '
_cod_database_code 7210275

loop_
_symmetry_equiv_pos_as_xyz
'x, y, z'
'-x, y, -z+1/2'
'x+1/2, y+1/2, z'
'-x+1/2, y+1/2, -z+1/2'
'-x, -y, -z'
'x, -y, z-1/2'
'-x+1/2, -y+1/2, -z'
'x+1/2, -y+1/2, z-1/2'

loop_
_atom_site_label
_atom_site_type_symbol
_atom_site_fract_x
_atom_site_fract_y
_atom_site_fract_z
_atom_site_U_iso_or_equiv
_atom_site_adp_type
_atom_site_occupancy
_atom_site_symmetry_multiplicity
_atom_site_calc_flag
_atom_site_refinement_flags
O9 O 0.65108(17) 0.5534(5) 0.7317(2) 0.0914(11) Uani 1 1 d .
Cu1 Cu 0.662808(14) 0.18888(6) 0.70291(2) 0.03990(16) Uani 1 1 d .
Cl1 Cl 0.59737(4) 0.37766(17) 0.40104(6) 0.0610(3) Uani 1 1 d .
N5 N 0.69356(10) 0.1074(4) 0.81619(15) 0.0408(6) Uani 1 1 d .
C5 C 0.60189(13) 0.1206(5) 0.7523(2) 0.0459(8) Uani 1 1 d .
N4 N 0.59876(10) 0.1578(4) 0.69030(16) 0.0396(6) Uani 1 1 d .
N3 N 0.55366(10) 0.1955(5) 0.61555(17) 0.0458(7) Uani 1 1 d .
H13 H 0.5234 0.1883 0.6038 0.055 Uiso 1 1 calc R
N1 N 0.60943(10) 0.2572(4) 0.58746(16) 0.0390(6) Uani 1 1 d .
N2 N 0.62087(11) 0.2999(4) 0.53828(16) 0.0422(6) Uani 1 1 d .
C3 C 0.51767(13) 0.2825(5) 0.4793(2) 0.0457(8) Uani 1 1 d .
H3 H 0.4834 0.2770 0.4608 0.055 Uiso 1 1 calc R
O4 O 0.67476(10) -0.1413(4) 0.67416(14) 0.0500(6) Uani 1 1 d D
H2W H 0.6672 -0.1430 0.6296 0.075 Uiso 1 1 calc RD
O5 O 0.72255(9) 0.2703(4) 0.71169(15) 0.0524(6) Uani 1 1 d D
H4W H 0.7221 0.2125 0.6774 0.079 Uiso 1 1 calc RD
C2 C 0.52861(14) 0.3259(5) 0.4294(2) 0.0481(8) Uani 1 1 d .
H2 H 0.5021 0.3514 0.3752 0.058 Uiso 1 1 calc R
C1 C 0.58155(14) 0.3308(5) 0.4627(2) 0.0439(8) Uani 1 1 d .
C7 C 0.65643(13) 0.0874(5) 0.82516(19) 0.0421(7) Uani 1 1 d .
C4 C 0.56023(12) 0.2461(5) 0.56020(19) 0.0388(7) Uani 1 1 d .
C8 C 0.66996(15) 0.0397(6) 0.8985(2) 0.0536(9) Uani 1 1 d .
H8 H 0.6437 0.0297 0.9031 0.064 Uiso 1 1 calc R
N6 N 0.71931(13) 0.0074(5) 0.96327(18) 0.0613(8) Uani 1 1 d .
C9 C 0.75499(16) 0.0232(7) 0.9534(2) 0.0604(10) Uani 1 1 d .
H9 H 0.7898 -0.0012 0.9971 0.072 Uiso 1 1 calc R
C10 C 0.74303(13) 0.0747(6) 0.8806(2) 0.0499(8) Uani 1 1 d .
H10 H 0.7697 0.0865 0.8768 0.060 Uiso 1 1 calc R
N8 N 0.91439(12) 0.3277(5) 0.02671(19) 0.0531(8) Uani 1 1 d .
O2 O 0.92987(19) 0.2926(7) -0.0105(3) 0.1197(16) Uani 1 1 d .
O1 O 0.86798(11) 0.3340(5) -0.0087(2) 0.0798(10) Uani 1 1 d .
O3 O 0.9467(2) 0.3555(10) 0.0963(2) 0.176(3) Uani 1 1 d .
N7 N 0.62923(15) 0.5925(5) 0.7620(2) 0.0623(8) Uani 1 1 d .
O7 O 0.58809(17) 0.6535(10) 0.7284(4) 0.182(3) Uani 1 1 d .
C6 C 0.55710(16) 0.1129(9) 0.7537(3) 0.0744(13) Uani 1 1 d .
H6A H 0.5279 0.1840 0.7082 0.112 Uiso 1 1 calc R
H6B H 0.5671 0.1742 0.8021 0.112 Uiso 1 1 calc R
H6C H 0.5475 -0.0243 0.7517 0.112 Uiso 1 1 calc R
O10 O 0.73754(13) 0.0619(6) 0.6225(2) 0.0763(9) Uani 1 1 d D
H1W H 0.666(2) -0.212(7) 0.695(2) 0.10(2) Uiso 1 1 d D
H3W H 0.7471(11) 0.308(7) 0.7563(13) 0.080(16) Uiso 1 1 d D
H5W H 0.7128(13) 0.071(11) 0.5755(11) 0.14(3) Uiso 1 1 d D
H6W H 0.7686(5) 0.047(8) 0.648(2) 0.086(17) Uiso 1 1 d D
O8 O 0.65694(19) 0.5589(7) 0.8341(2) 0.1130(14) Uani 1 1 d .

loop_
_atom_site_aniso_label
_atom_site_aniso_U_11
_atom_site_aniso_U_22
_atom_site_aniso_U_33
_atom_site_aniso_U_23
_atom_site_aniso_U_13
_atom_site_aniso_U_12
O9 0.151(3) 0.063(2) 0.113(3) -0.0147(19) 0.108(3) -0.021(2)
Cu1 0.0311(2) 0.0515(3) 0.0365(2) 0.00262(16) 0.02087(19) -0.00017(16)
Cl1 0.0676(6) 0.0768(7) 0.0504(5) 0.0064(5) 0.0427(5) 0.0030(5)
N5 0.0399(14) 0.0424(15) 0.0389(14) -0.0015(12) 0.0241(12) 0.0007(12)
C5 0.0440(18) 0.051(2) 0.0483(19) 0.0019(16) 0.0318(16) -0.0031(15)
N4 0.0346(13) 0.0451(15) 0.0391(14) 0.0003(11) 0.0231(12) -0.0014(11)
N3 0.0306(13) 0.0631(19) 0.0442(15) 0.0037(13) 0.0237(13) 0.0004(12)
N1 0.0359(14) 0.0430(15) 0.0392(14) 0.0013(11) 0.0240(12) 0.0024(11)
N2 0.0421(15) 0.0456(16) 0.0416(15) 0.0022(12) 0.0275(13) 0.0035(12)
C3 0.0351(16) 0.052(2) 0.0435(18) 0.0001(15) 0.0214(15) 0.0035(14)
O4 0.0480(14) 0.0513(15) 0.0405(13) 0.0010(11) 0.0228(12) 0.0014(11)
O5 0.0387(13) 0.0756(18) 0.0458(14) -0.0143(13) 0.0279(12) -0.0145(12)
C2 0.0429(18) 0.053(2) 0.0386(17) 0.0022(15) 0.0209(15) 0.0051(15)
C1 0.0492(19) 0.0446(19) 0.0428(18) -0.0004(14) 0.0311(16) 0.0029(15)
C7 0.0457(17) 0.0415(18) 0.0414(17) -0.0007(14) 0.0283(15) -0.0026(14)
C4 0.0372(16) 0.0371(16) 0.0414(17) -0.0008(13) 0.0244(14) 0.0014(13)
C8 0.055(2) 0.064(2) 0.0459(19) 0.0005(17) 0.0340(18) -0.0029(18)
N6 0.064(2) 0.073(2) 0.0438(17) 0.0061(16) 0.0324(16) 0.0049(17)
C9 0.055(2) 0.068(3) 0.043(2) 0.0035(18) 0.0236(18) 0.0093(19)
C10 0.0432(18) 0.056(2) 0.0451(19) -0.0005(16) 0.0252(16) 0.0044(16)
N8 0.0446(17) 0.0553(19) 0.0470(18) 0.0101(14) 0.0227(15) -0.0016(14)
O2 0.132(3) 0.118(3) 0.189(5) 0.025(3) 0.139(4) 0.031(3)
O1 0.0513(17) 0.094(2) 0.104(2) 0.0192(19) 0.0532(18) 0.0123(15)
O3 0.163(5) 0.198(6) 0.041(2) 0.009(3) 0.002(2) -0.095(4)
N7 0.068(2) 0.0498(19) 0.073(2) -0.0088(17) 0.046(2) -0.0041(17)
O7 0.060(3) 0.188(6) 0.184(6) -0.046(4) 0.021(3) 0.039(3)
C6 0.052(2) 0.119(4) 0.064(3) 0.015(3) 0.042(2) 0.002(2)
O10 0.0548(18) 0.112(3) 0.0562(19) -0.0206(19) 0.0317(16) -0.0002(19)
O8 0.140(4) 0.132(4) 0.084(3) 0.007(2) 0.078(3) 0.033(3)

loop_
_atom_type_symbol
_atom_type_description
_atom_type_scat_dispersion_real
_atom_type_scat_dispersion_imag
_atom_type_scat_source
C C 0.0033 0.0016 'International Tables Vol C Tables 4.2.6.8 and 6.1.1.4'
H H 0.0000 0.0000 'International Tables Vol C Tables 4.2.6.8 and 6.1.1.4'
Cl Cl 0.1484 0.1585 'International Tables Vol C Tables 4.2.6.8 and 6.1.1.4'
Cu Cu 0.3201 1.2651 'International Tables Vol C Tables 4.2.6.8 and 6.1.1.4'
N N 0.0061 0.0033 'International Tables Vol C Tables 4.2.6.8 and 6.1.1.4'
O O 0.0106 0.0060 'International Tables Vol C Tables 4.2.6.8 and 6.1.1.4'

loop_
_geom_angle_atom_site_label_1
_geom_angle_atom_site_label_2
_geom_angle_atom_site_label_3
_geom_angle
N7 O9 Cu1 122.3(2)
O5 Cu1 N4 169.59(12)
O5 Cu1 N1 96.14(11)
N4 Cu1 N1 79.57(11)
O5 Cu1 N5 104.17(11)
N4 Cu1 N5 79.83(11)
N1 Cu1 N5 159.41(11)
O5 Cu1 O4 87.90(11)
N4 Cu1 O4 101.72(10)
N1 Cu1 O4 92.87(10)
N5 Cu1 O4 91.26(10)
O5 Cu1 O9 90.37(12)
N4 Cu1 O9 79.93(12)
N1 Cu1 O9 86.23(12)
N5 Cu1 O9 90.22(11)
O4 Cu1 O9 177.95(10)
C10 N5 C7 117.3(3)
C10 N5 Cu1 130.5(2)
C7 N5 Cu1 112.2(2)
N4 C5 C7 112.1(3)
N4 C5 C6 125.7(3)
C7 C5 C6 122.1(3)
C5 N4 N3 124.9(3)
C5 N4 Cu1 119.5(2)
N3 N4 Cu1 115.3(2)
N4 N3 C4 114.7(3)
N4 N3 H13 122.7
C4 N3 H13 122.7
C4 N1 N2 121.5(3)
C4 N1 Cu1 114.4(2)
N2 N1 Cu1 123.9(2)
C1 N2 N1 117.2(3)
C2 C3 C4 117.3(3)
C2 C3 H3 121.4
C4 C3 H3 121.4
Cu1 O4 H2W 109.5
Cu1 O4 H1W 103(4)
H2W O4 H1W 132.0
Cu1 O5 H4W 109.5
Cu1 O5 H3W 114(3)
H4W O5 H3W 130.1
C3 C2 C1 117.4(3)
C3 C2 H2 121.3
C1 C2 H2 121.3
N2 C1 C2 124.8(3)
N2 C1 Cl1 116.0(3)
C2 C1 Cl1 119.1(3)
N5 C7 C8 120.6(3)
N5 C7 C5 116.0(3)
C8 C7 C5 123.4(3)
N1 C4 N3 116.0(3)
N1 C4 C3 121.7(3)
N3 C4 C3 122.2(3)
N6 C8 C7 122.5(3)
N6 C8 H8 118.7
C7 C8 H8 118.7
C9 N6 C8 116.3(3)
N6 C9 C10 123.0(3)
N6 C9 H9 118.5
C10 C9 H9 118.5
N5 C10 C9 120.3(3)
N5 C10 H10 119.9
C9 C10 H10 119.9
O3 N8 O1 124.8(5)
O3 N8 O2 116.5(5)
O1 N8 O2 118.7(4)
O7 N7 O8 120.9(5)
O7 N7 O9 125.6(6)
O8 N7 O9 113.4(4)
C5 C6 H6A 109.5
C5 C6 H6B 109.5
H6A C6 H6B 109.5
C5 C6 H6C 109.5
H6A C6 H6C 109.5
H6B C6 H6C 109.5
H5W O10 H6W 136(4)

loop_
_geom_bond_atom_site_label_1
_geom_bond_atom_site_label_2
_geom_bond_distance
O9 N7 1.259(5)
O9 Cu1 2.593(3)
Cu1 O5 1.926(2)
Cu1 N4 1.954(3)
Cu1 N1 1.988(3)
Cu1 N5 2.030(3)
Cu1 O4 2.382(3)
Cl1 C1 1.721(3)
N5 C10 1.333(4)
N5 C7 1.353(4)
C5 N4 1.289(4)
C5 C7 1.478(5)
C5 C6 1.489(5)
N4 N3 1.358(4)
N3 C4 1.372(4)
N3 H13 0.8600
N1 C4 1.331(4)
N1 N2 1.350(4)
N2 C1 1.307(4)
C3 C2 1.353(5)
C3 C4 1.406(5)
C3 H3 0.9300
O4 H2W 0.8200
O4 H1W 0.806(10)
O5 H4W 0.8200
O5 H3W 0.811(10)
C2 C1 1.405(5)
C2 H2 0.9300
C7 C8 1.373(5)
C8 N6 1.333(5)
C8 H8 0.9300
N6 C9 1.317(5)
C9 C10 1.390(5)
C9 H9 0.9300
C10 H10 0.9300
N8 O3 1.181(5)
N8 O1 1.203(4)
N8 O2 1.205(5)
N7 O7 1.135(5)
N7 O8 1.223(5)
C6 H6A 0.9600
C6 H6B 0.9600
C6 H6C 0.9600
O10 H5W 0.806(10)
O10 H6W 0.804(10)

loop_
_geom_torsion_atom_site_label_1
_geom_torsion_atom_site_label_2
_geom_torsion_atom_site_label_3
_geom_torsion_atom_site_label_4
_geom_torsion
N7 O9 Cu1 O5 -154.1(4)
N7 O9 Cu1 N4 29.7(4)
N7 O9 Cu1 N1 109.7(4)
N7 O9 Cu1 N5 -50.0(4)
N7 O9 Cu1 O4 174(3)
O5 Cu1 N5 C10 -12.5(3)
N4 Cu1 N5 C10 177.3(3)
N1 Cu1 N5 C10 177.2(3)
O4 Cu1 N5 C10 75.6(3)
O9 Cu1 N5 C10 -103.0(3)
O5 Cu1 N5 C7 166.5(2)
N4 Cu1 N5 C7 -3.7(2)
N1 Cu1 N5 C7 -3.8(5)
O4 Cu1 N5 C7 -105.4(2)
O9 Cu1 N5 C7 76.0(2)
C7 C5 N4 N3 -179.5(3)
C6 C5 N4 N3 -0.3(6)
C7 C5 N4 Cu1 -5.6(4)
C6 C5 N4 Cu1 173.6(4)
O5 Cu1 N4 C5 -108.2(6)
N1 Cu1 N4 C5 -174.6(3)
N5 Cu1 N4 C5 5.4(3)
O4 Cu1 N4 C5 94.6(3)
O9 Cu1 N4 C5 -86.7(3)
O5 Cu1 N4 N3 66.3(7)
N1 Cu1 N4 N3 -0.1(2)
N5 Cu1 N4 N3 179.9(2)
O4 Cu1 N4 N3 -90.9(2)
O9 Cu1 N4 N3 87.8(2)
C5 N4 N3 C4 175.3(3)
Cu1 N4 N3 C4 1.1(4)
O5 Cu1 N1 C4 -171.3(2)
N4 Cu1 N1 C4 -0.9(2)
N5 Cu1 N1 C4 -0.8(5)
O4 Cu1 N1 C4 100.5(2)
O9 Cu1 N1 C4 -81.4(2)
O5 Cu1 N1 N2 12.5(3)
N4 Cu1 N1 N2 -177.1(3)
N5 Cu1 N1 N2 -177.0(3)
O4 Cu1 N1 N2 -75.7(3)
O9 Cu1 N1 N2 102.5(3)
C4 N1 N2 C1 0.2(4)
Cu1 N1 N2 C1 176.1(2)
C4 C3 C2 C1 0.0(5)
N1 N2 C1 C2 1.1(5)
N1 N2 C1 Cl1 -178.2(2)
C3 C2 C1 N2 -1.2(5)
C3 C2 C1 Cl1 178.0(3)
C10 N5 C7 C8 1.4(5)
Cu1 N5 C7 C8 -177.7(3)
C10 N5 C7 C5 -178.8(3)
Cu1 N5 C7 C5 2.0(4)
N4 C5 C7 N5 2.1(5)
C6 C5 C7 N5 -177.2(4)
N4 C5 C7 C8 -178.2(3)
C6 C5 C7 C8 2.6(6)
N2 N1 C4 N3 178.1(3)
Cu1 N1 C4 N3 1.8(4)
N2 N1 C4 C3 -1.4(5)
Cu1 N1 C4 C3 -177.6(3)
N4 N3 C4 N1 -1.9(4)
N4 N3 C4 C3 177.5(3)
C2 C3 C4 N1 1.2(5)
C2 C3 C4 N3 -178.2(3)
N5 C7 C8 N6 -1.3(6)
C5 C7 C8 N6 179.0(4)
C7 C8 N6 C9 -0.1(6)
C8 N6 C9 C10 1.3(6)
C7 N5 C10 C9 -0.2(5)
Cu1 N5 C10 C9 178.7(3)
N6 C9 C10 N5 -1.2(6)
Cu1 O9 N7 O7 -104.2(6)
Cu1 O9 N7 O8 76.0(5)
